data_7105580
loop_
_publ_author_name
'Lotito, Kenneth J.'
'Peters, Jonas C.'

_publ_section_title
;
 Efficient luminescence from easily prepared three-coordinate copper(I)
 arylamidophosphines.
;
_journal_issue 21
_journal_name_full 'Chemical communications (Cambridge, England)'
_journal_page_first 3690
_journal_page_last 3692
_journal_paper_doi 10.1039/c000818d
_journal_volume 46
_journal_year 2010
_chemical_formula_sum 'C48 H38 Cu F2 N P2'
_chemical_formula_weight 792.27
_chemical_name_systematic
;
?
;
_space_group_IT_number 14
_symmetry_cell_setting monoclinic
_symmetry_space_group_name_Hall '-P 2ybc'
_symmetry_space_group_name_H-M 'P 1 21/c 1'
_atom_sites_solution_hydrogens geom
_atom_sites_solution_primary direct
_atom_sites_solution_secondary difmap
_audit_creation_method SHELXL-97
_cell_angle_alpha 90.00
_cell_angle_beta 106.574(6)
_cell_angle_gamma 90.00
_cell_formula_units_Z 4
_cell_length_a 11.0998(19)
_cell_length_b 21.800(4)
_cell_length_c 16.617(4)
_cell_measurement_reflns_used 9501
_cell_measurement_temperature 100(2)
_cell_measurement_theta_max 30.69
_cell_measurement_theta_min 2.72
_cell_volume 3853.8(13)
_computing_cell_refinement 'Bruker SAINT'
_computing_data_collection 'Bruker APEX2'
_computing_data_reduction 'Bruker SAINT, SADABS and XPREP'
_computing_molecular_graphics 'Bruker SHELXTL'
_computing_publication_material 'Bruker SHELXTL'
_computing_structure_refinement 'SHELXL-97 (Sheldrick, 2008)'
_computing_structure_solution 'SHELXS-97 (Sheldrick, 2008)'
_diffrn_ambient_temperature 100(2)
_diffrn_detector_area_resol_mean 8.3
_diffrn_measured_fraction_theta_full 0.999
_diffrn_measured_fraction_theta_max 0.999
_diffrn_measurement_device_type 'Bruker APEX-II CCD'
_diffrn_measurement_method '\w scans'
_diffrn_radiation_monochromator graphite
_diffrn_radiation_source 'fine-focus sealed tube'
_diffrn_radiation_type MoK\a
_diffrn_radiation_wavelength 0.71073
_diffrn_reflns_av_R_equivalents 0.0648
_diffrn_reflns_av_sigmaI/netI 0.0385
_diffrn_reflns_limit_h_max 15
_diffrn_reflns_limit_h_min -15
_diffrn_reflns_limit_k_max 28
_diffrn_reflns_limit_k_min -29
_diffrn_reflns_limit_l_max 22
_diffrn_reflns_limit_l_min -22
_diffrn_reflns_number 83522
_diffrn_reflns_theta_full 29.15
_diffrn_reflns_theta_max 29.15
_diffrn_reflns_theta_min 1.58
_exptl_absorpt_coefficient_mu 0.695
_exptl_absorpt_correction_T_max 0.7463
_exptl_absorpt_correction_T_min 0.6763
_exptl_absorpt_correction_type multi-scan
_exptl_absorpt_process_details 'SADABS (Sheldrick, 2009)'
_exptl_crystal_colour brown
_exptl_crystal_density_diffrn 1.366
_exptl_crystal_density_meas ?
_exptl_crystal_density_method .
_exptl_crystal_description rod
_exptl_crystal_F_000 1640
_exptl_crystal_size_max .4
_exptl_crystal_size_mid .3
_exptl_crystal_size_min .1
_refine_diff_density_max 1.080
_refine_diff_density_min -0.446
_refine_diff_density_rms 0.075
_refine_ls_extinction_method none
_refine_ls_goodness_of_fit_ref 1.029
_refine_ls_hydrogen_treatment constr
_refine_ls_matrix_type full
_refine_ls_number_parameters 487
_refine_ls_number_reflns 10382
_refine_ls_number_restraints 0
_refine_ls_restrained_S_all 1.029
_refine_ls_R_factor_all 0.0639
_refine_ls_R_factor_gt 0.0425
_refine_ls_shift/su_max 0.001
_refine_ls_shift/su_mean 0.000
_refine_ls_structure_factor_coef Fsqd
_refine_ls_weighting_details 'calc w=1/[\s^2^(Fo^2^)+(0.0463P)^2^+3.3575P] where P=(Fo^2^+2Fc^2^)/3'
_refine_ls_weighting_scheme calc
_refine_ls_wR_factor_gt 0.0990
_refine_ls_wR_factor_ref 0.1115
_reflns_number_gt 7863
_reflns_number_total 10382
_reflns_threshold_expression >2sigma(I)
_cod_data_source_file c000818d.txt
_cod_data_source_block 3
_cod_depositor_comments
;
The following automatic conversions were performed:
'_symmetry_cell_setting' value 'Monoclinic' changed to 'monoclinic'
according to '/home/saulius/struct/CIF-dictionaries/cif_core.dic'
dictionary named 'cif_core.dic' version 2.4.1 from 2010-06-29.

Automatic conversion script
Id: cif_fix_enum 1527 2010-12-29 10:47:43Z saulius 
;
_cod_original_sg_symbol_H-M P21/c
_cod_database_code 7105580

loop_
_symmetry_equiv_pos_as_xyz
'x, y, z'
'-x, y+1/2, -z+1/2'
'-x, -y, -z'
'x, -y-1/2, z-1/2'

loop_
_atom_site_label
_atom_site_type_symbol
_atom_site_fract_x
_atom_site_fract_y
_atom_site_fract_z
_atom_site_U_iso_or_equiv
_atom_site_adp_type
_atom_site_occupancy
_atom_site_symmetry_multiplicity
_atom_site_calc_flag
_atom_site_refinement_flags
_atom_site_disorder_assembly
_atom_site_disorder_group
N1 N 0.35530(15) 0.80903(8) 0.45775(11) 0.0198(3) Uani 1 1 d . . .
Cu1 Cu 0.36024(2) 0.719505(11) 0.452958(15) 0.01764(7) Uani 1 1 d . . .
P1 P 0.21256(4) 0.67728(2) 0.50347(3) 0.01681(11) Uani 1 1 d . . .
C1 C 0.24399(18) 0.83902(9) 0.41933(13) 0.0196(4) Uani 1 1 d . . .
F1 F -0.10198(12) 0.91873(7) 0.30591(10) 0.0424(4) Uani 1 1 d . . .
P2 P 0.49861(5) 0.67508(2) 0.39806(3) 0.01727(11) Uani 1 1 d . . .
C2 C 0.20629(19) 0.89378(10) 0.44938(14) 0.0243(4) Uani 1 1 d . . .
H2 H 0.2613 0.9129 0.4972 0.029 Uiso 1 1 calc R . .
F2 F 0.79132(12) 0.93733(6) 0.60816(9) 0.0343(3) Uani 1 1 d . . .
C3 C 0.0914(2) 0.92060(11) 0.41128(15) 0.0291(5) Uani 1 1 d . . .
H3 H 0.0680 0.9581 0.4319 0.035 Uiso 1 1 calc R . .
C4 C 0.0117(2) 0.89201(11) 0.34316(15) 0.0300(5) Uani 1 1 d . . .
C5 C 0.0425(2) 0.83844(11) 0.31150(14) 0.0276(5) Uani 1 1 d . . .
H5 H -0.0147 0.8193 0.2646 0.033 Uiso 1 1 calc R . .
C6 C 0.15932(19) 0.81234(10) 0.34921(13) 0.0233(4) Uani 1 1 d . . .
H6 H 0.1821 0.7755 0.3268 0.028 Uiso 1 1 calc R . .
C7 C 0.46155(18) 0.84293(9) 0.49541(12) 0.0185(4) Uani 1 1 d . . .
C8 C 0.55487(18) 0.81762(9) 0.56268(13) 0.0212(4) Uani 1 1 d . . .
H8 H 0.5417 0.7783 0.5832 0.025 Uiso 1 1 calc R . .
C9 C 0.66605(19) 0.84860(10) 0.60000(14) 0.0246(4) Uani 1 1 d . . .
H9 H 0.7289 0.8306 0.6450 0.030 Uiso 1 1 calc R . .
C10 C 0.68331(19) 0.90571(10) 0.57063(14) 0.0247(4) Uani 1 1 d . . .
C11 C 0.59596(19) 0.93248(10) 0.50460(14) 0.0250(4) Uani 1 1 d . . .
H11 H 0.6107 0.9719 0.4849 0.030 Uiso 1 1 calc R . .
C12 C 0.48611(19) 0.90110(10) 0.46711(13) 0.0228(4) Uani 1 1 d . . .
H12 H 0.4256 0.9193 0.4210 0.027 Uiso 1 1 calc R . .
C13 C 0.12858(18) 0.73761(9) 0.54016(12) 0.0199(4) Uani 1 1 d . . .
C14 C 0.1949(2) 0.77379(10) 0.60706(13) 0.0239(4) Uani 1 1 d . . .
H14 H 0.2789 0.7634 0.6368 0.029 Uiso 1 1 calc R . .
C15 C 0.1390(2) 0.82485(10) 0.63058(15) 0.0293(5) Uani 1 1 d . . .
H15 H 0.1835 0.8488 0.6774 0.035 Uiso 1 1 calc R . .
C16 C 0.0178(2) 0.84096(11) 0.58563(15) 0.0324(5) Uani 1 1 d . . .
H16 H -0.0196 0.8768 0.6005 0.039 Uiso 1 1 calc R . .
C17 C -0.0484(2) 0.80539(11) 0.51957(15) 0.0318(5) Uani 1 1 d . . .
H17 H -0.1319 0.8163 0.4894 0.038 Uiso 1 1 calc R . .
C18 C 0.0067(2) 0.75356(10) 0.49677(14) 0.0250(4) Uani 1 1 d . . .
H18 H -0.0395 0.7289 0.4512 0.030 Uiso 1 1 calc R . .
C19 C 0.08956(17) 0.63283(9) 0.43087(12) 0.0178(4) Uani 1 1 d . . .
C20 C 0.0635(2) 0.64489(11) 0.34577(13) 0.0264(4) Uani 1 1 d . . .
H20 H 0.1113 0.6749 0.3269 0.032 Uiso 1 1 calc R . .
C21 C -0.0313(2) 0.61384(11) 0.28794(14) 0.0307(5) Uani 1 1 d . . .
H21 H -0.0488 0.6228 0.2298 0.037 Uiso 1 1 calc R . .
C22 C -0.1001(2) 0.56996(11) 0.31459(14) 0.0289(5) Uani 1 1 d . . .
H22 H -0.1645 0.5483 0.2748 0.035 Uiso 1 1 calc R . .
C23 C -0.0758(2) 0.55738(11) 0.39888(15) 0.0321(5) Uani 1 1 d . . .
H23 H -0.1239 0.5272 0.4173 0.039 Uiso 1 1 calc R . .
C24 C 0.0189(2) 0.58881(10) 0.45707(14) 0.0264(4) Uani 1 1 d . . .
H24 H 0.0354 0.5801 0.5152 0.032 Uiso 1 1 calc R . .
C25 C 0.26764(17) 0.62658(9) 0.59328(12) 0.0191(4) Uani 1 1 d . . .
C26 C 0.21073(19) 0.62305(10) 0.65753(13) 0.0219(4) Uani 1 1 d . . .
H26 H 0.1422 0.6494 0.6568 0.026 Uiso 1 1 calc R . .
C27 C 0.2527(2) 0.58156(10) 0.72276(13) 0.0239(4) Uani 1 1 d . . .
H27 H 0.2126 0.5793 0.7661 0.029 Uiso 1 1 calc R . .
C28 C 0.3527(2) 0.54359(10) 0.72452(14) 0.0258(4) Uani 1 1 d . . .
H28 H 0.3815 0.5151 0.7691 0.031 Uiso 1 1 calc R . .
C29 C 0.4112(2) 0.54688(11) 0.66176(14) 0.0286(5) Uani 1 1 d . . .
H29 H 0.4803 0.5207 0.6633 0.034 Uiso 1 1 calc R . .
C30 C 0.36931(19) 0.58833(10) 0.59628(13) 0.0250(4) Uani 1 1 d . . .
H30 H 0.4102 0.5906 0.5533 0.030 Uiso 1 1 calc R . .
C31 C 0.43264(18) 0.61760(9) 0.31790(12) 0.0184(4) Uani 1 1 d . . .
C32 C 0.33644(18) 0.57999(9) 0.32784(13) 0.0219(4) Uani 1 1 d . . .
H32 H 0.3087 0.5841 0.3766 0.026 Uiso 1 1 calc R . .
C33 C 0.2806(2) 0.53676(10) 0.26786(14) 0.0255(4) Uani 1 1 d . . .
H33 H 0.2154 0.5114 0.2758 0.031 Uiso 1 1 calc R . .
C34 C 0.3197(2) 0.53048(10) 0.19633(14) 0.0256(4) Uani 1 1 d . . .
H34 H 0.2819 0.5006 0.1553 0.031 Uiso 1 1 calc R . .
C35 C 0.4142(2) 0.56793(10) 0.18483(13) 0.0248(4) Uani 1 1 d . . .
H35 H 0.4406 0.5640 0.1355 0.030 Uiso 1 1 calc R . .
C36 C 0.47026(19) 0.61115(10) 0.24499(13) 0.0225(4) Uani 1 1 d . . .
H36 H 0.5350 0.6367 0.2366 0.027 Uiso 1 1 calc R . .
C37 C 0.62865(18) 0.63727(10) 0.47380(12) 0.0202(4) Uani 1 1 d . . .
C38 C 0.6366(2) 0.57462(11) 0.48505(14) 0.0287(5) Uani 1 1 d . . .
H38 H 0.5732 0.5489 0.4511 0.034 Uiso 1 1 calc R . .
C39 C 0.7368(2) 0.54893(12) 0.54562(16) 0.0363(6) Uani 1 1 d . . .
H39 H 0.7412 0.5057 0.5530 0.044 Uiso 1 1 calc R . .
C40 C 0.8296(2) 0.58540(13) 0.59510(15) 0.0350(5) Uani 1 1 d . . .
H40 H 0.8982 0.5675 0.6362 0.042 Uiso 1 1 calc R . .
C41 C 0.8224(2) 0.64811(12) 0.58459(14) 0.0316(5) Uani 1 1 d . . .
H41 H 0.8865 0.6735 0.6185 0.038 Uiso 1 1 calc R . .
C42 C 0.7223(2) 0.67427(11) 0.52496(14) 0.0262(4) Uani 1 1 d . . .
H42 H 0.7173 0.7176 0.5188 0.031 Uiso 1 1 calc R . .
C43 C 0.57857(18) 0.72714(9) 0.34545(13) 0.0199(4) Uani 1 1 d . . .
C44 C 0.69387(19) 0.71318(10) 0.33222(14) 0.0246(4) Uani 1 1 d . . .
H44 H 0.7353 0.6759 0.3531 0.030 Uiso 1 1 calc R . .
C45 C 0.7481(2) 0.75378(11) 0.28860(14) 0.0288(5) Uani 1 1 d . . .
H45 H 0.8267 0.7442 0.2796 0.035 Uiso 1 1 calc R . .
C46 C 0.6883(2) 0.80812(12) 0.25819(16) 0.0344(5) Uani 1 1 d . . .
H46 H 0.7256 0.8358 0.2282 0.041 Uiso 1 1 calc R . .
C47 C 0.5750(3) 0.82188(12) 0.27151(16) 0.0372(6) Uani 1 1 d . . .
H47 H 0.5340 0.8593 0.2507 0.045 Uiso 1 1 calc R . .
C48 C 0.5200(2) 0.78177(10) 0.31491(14) 0.0277(5) Uani 1 1 d . . .
H48 H 0.4415 0.7918 0.3238 0.033 Uiso 1 1 calc R . .

loop_
_atom_site_aniso_label
_atom_site_aniso_U_11
_atom_site_aniso_U_22
_atom_site_aniso_U_33
_atom_site_aniso_U_23
_atom_site_aniso_U_13
_atom_site_aniso_U_12
N1 0.0173(8) 0.0188(8) 0.0225(9) -0.0002(7) 0.0044(6) 0.0006(6)
Cu1 0.01659(12) 0.01762(13) 0.01927(13) -0.00145(9) 0.00599(9) -0.00073(9)
P1 0.0155(2) 0.0180(2) 0.0176(2) -0.00168(18) 0.00563(18) -0.00068(18)
C1 0.0202(9) 0.0185(10) 0.0198(10) 0.0035(7) 0.0051(8) -0.0012(7)
F1 0.0233(7) 0.0467(9) 0.0498(9) 0.0153(7) -0.0015(6) 0.0080(6)
P2 0.0168(2) 0.0167(2) 0.0193(2) -0.00059(19) 0.00689(19) -0.00084(18)
C2 0.0206(9) 0.0244(11) 0.0259(11) -0.0004(8) 0.0035(8) 0.0007(8)
F2 0.0212(6) 0.0331(8) 0.0416(8) 0.0003(6) -0.0026(6) -0.0072(5)
C3 0.0253(10) 0.0262(12) 0.0354(13) 0.0046(9) 0.0082(9) 0.0050(9)
C4 0.0184(9) 0.0343(13) 0.0339(12) 0.0124(10) 0.0020(9) 0.0019(9)
C5 0.0233(10) 0.0321(12) 0.0228(11) 0.0073(9) -0.0010(8) -0.0072(9)
C6 0.0242(10) 0.0229(11) 0.0213(10) 0.0022(8) 0.0041(8) -0.0053(8)
C7 0.0184(9) 0.0190(10) 0.0184(9) -0.0020(7) 0.0055(7) 0.0008(7)
C8 0.0219(9) 0.0179(10) 0.0234(10) 0.0021(8) 0.0062(8) 0.0008(7)
C9 0.0204(9) 0.0274(11) 0.0233(11) 0.0033(8) 0.0017(8) 0.0029(8)
C10 0.0181(9) 0.0267(11) 0.0274(11) -0.0030(9) 0.0036(8) -0.0023(8)
C11 0.0224(10) 0.0229(11) 0.0292(11) 0.0023(9) 0.0063(9) -0.0023(8)
C12 0.0217(9) 0.0219(10) 0.0228(10) 0.0041(8) 0.0030(8) 0.0001(8)
C13 0.0225(9) 0.0190(9) 0.0210(10) 0.0003(8) 0.0105(8) 0.0008(7)
C14 0.0236(10) 0.0248(11) 0.0238(10) -0.0038(8) 0.0078(8) -0.0018(8)
C15 0.0381(12) 0.0249(11) 0.0274(12) -0.0071(9) 0.0133(10) -0.0018(9)
C16 0.0426(13) 0.0263(12) 0.0353(13) -0.0014(10) 0.0226(11) 0.0070(10)
C17 0.0290(11) 0.0338(13) 0.0362(13) 0.0039(10) 0.0152(10) 0.0104(10)
C18 0.0226(10) 0.0282(11) 0.0252(11) -0.0018(9) 0.0083(8) 0.0014(8)
C19 0.0162(8) 0.0178(9) 0.0197(9) -0.0014(7) 0.0057(7) 0.0003(7)
C20 0.0271(10) 0.0299(12) 0.0222(11) 0.0022(9) 0.0072(9) -0.0077(9)
C21 0.0303(11) 0.0400(14) 0.0193(11) 0.0011(9) 0.0031(9) -0.0077(10)
C22 0.0261(10) 0.0319(12) 0.0266(11) -0.0042(9) 0.0041(9) -0.0099(9)
C23 0.0327(12) 0.0313(12) 0.0316(12) -0.0004(10) 0.0080(10) -0.0130(10)
C24 0.0293(11) 0.0292(12) 0.0203(10) 0.0011(9) 0.0062(9) -0.0071(9)
C25 0.0177(8) 0.0194(10) 0.0186(9) -0.0038(7) 0.0027(7) -0.0024(7)
C26 0.0211(9) 0.0220(10) 0.0225(10) -0.0006(8) 0.0060(8) 0.0024(8)
C27 0.0284(10) 0.0232(11) 0.0206(10) -0.0001(8) 0.0076(8) -0.0017(8)
C28 0.0305(11) 0.0212(11) 0.0218(11) -0.0009(8) 0.0011(9) 0.0014(8)
C29 0.0287(11) 0.0291(12) 0.0248(11) -0.0009(9) 0.0026(9) 0.0105(9)
C30 0.0230(10) 0.0311(12) 0.0205(10) -0.0031(8) 0.0057(8) 0.0049(8)
C31 0.0190(9) 0.0172(9) 0.0185(9) -0.0002(7) 0.0042(7) 0.0001(7)
C32 0.0222(9) 0.0216(10) 0.0234(10) 0.0001(8) 0.0091(8) -0.0027(8)
C33 0.0251(10) 0.0210(10) 0.0296(12) 0.0003(8) 0.0063(9) -0.0052(8)
C34 0.0275(10) 0.0235(11) 0.0221(11) -0.0033(8) 0.0011(8) -0.0010(8)
C35 0.0262(10) 0.0280(11) 0.0197(10) 0.0000(8) 0.0057(8) 0.0032(8)
C36 0.0232(10) 0.0223(10) 0.0226(10) 0.0011(8) 0.0076(8) -0.0010(8)
C37 0.0202(9) 0.0243(10) 0.0179(9) 0.0011(8) 0.0086(8) 0.0019(8)
C38 0.0313(11) 0.0260(12) 0.0286(12) 0.0040(9) 0.0085(9) -0.0004(9)
C39 0.0431(14) 0.0307(13) 0.0355(14) 0.0132(10) 0.0116(11) 0.0072(10)
C40 0.0322(12) 0.0502(16) 0.0216(11) 0.0118(10) 0.0058(9) 0.0077(11)
C41 0.0273(11) 0.0456(15) 0.0208(11) -0.0017(10) 0.0048(9) 0.0006(10)
C42 0.0269(10) 0.0279(11) 0.0236(11) -0.0015(9) 0.0070(9) -0.0001(9)
C43 0.0207(9) 0.0208(10) 0.0191(10) 0.0005(8) 0.0071(8) -0.0036(7)
C44 0.0217(9) 0.0248(11) 0.0281(11) -0.0004(9) 0.0082(8) -0.0023(8)
C45 0.0246(10) 0.0343(13) 0.0306(12) -0.0021(10) 0.0127(9) -0.0088(9)
C46 0.0408(13) 0.0326(13) 0.0342(13) 0.0051(10) 0.0177(11) -0.0090(10)
C47 0.0492(15) 0.0297(13) 0.0389(14) 0.0151(11) 0.0225(12) 0.0077(11)
C48 0.0285(11) 0.0283(12) 0.0296(12) 0.0073(9) 0.0135(9) 0.0052(9)

loop_
_atom_type_symbol
_atom_type_description
_atom_type_scat_dispersion_real
_atom_type_scat_dispersion_imag
_atom_type_scat_source
C C 0.0033 0.0016 'International Tables Vol C Tables 4.2.6.8 and 6.1.1.4'
H H 0.0000 0.0000 'International Tables Vol C Tables 4.2.6.8 and 6.1.1.4'
N N 0.0061 0.0033 'International Tables Vol C Tables 4.2.6.8 and 6.1.1.4'
P P 0.1023 0.0942 'International Tables Vol C Tables 4.2.6.8 and 6.1.1.4'
Cu Cu 0.3201 1.2651 'International Tables Vol C Tables 4.2.6.8 and 6.1.1.4'
F F 0.0171 0.0103 'International Tables Vol C Tables 4.2.6.8 and 6.1.1.4'

loop_
_geom_angle_atom_site_label_1
_geom_angle_atom_site_label_2
_geom_angle_atom_site_label_3
_geom_angle
_geom_angle_site_symmetry_1
_geom_angle_site_symmetry_3
_geom_angle_publ_flag
C7 N1 C1 119.43(17) . . ?
C7 N1 Cu1 121.50(13) . . ?
C1 N1 Cu1 119.02(13) . . ?
N1 Cu1 P2 118.88(5) . . ?
N1 Cu1 P1 111.27(5) . . ?
P2 Cu1 P1 129.82(2) . . ?
C13 P1 C25 104.45(9) . . ?
C13 P1 C19 104.37(9) . . ?
C25 P1 C19 103.50(9) . . ?
C13 P1 Cu1 109.19(7) . . ?
C25 P1 Cu1 116.53(6) . . ?
C19 P1 Cu1 117.42(6) . . ?
N1 C1 C6 119.20(19) . . ?
N1 C1 C2 123.77(19) . . ?
C6 C1 C2 116.92(19) . . ?
C43 P2 C37 102.50(9) . . ?
C43 P2 C31 103.17(9) . . ?
C37 P2 C31 105.55(9) . . ?
C43 P2 Cu1 114.62(7) . . ?
C37 P2 Cu1 114.76(7) . . ?
C31 P2 Cu1 114.79(6) . . ?
C3 C2 C1 121.8(2) . . ?
C3 C2 H2 119.1 . . ?
C1 C2 H2 119.1 . . ?
C4 C3 C2 118.7(2) . . ?
C4 C3 H3 120.7 . . ?
C2 C3 H3 120.7 . . ?
C5 C4 F1 119.4(2) . . ?
C5 C4 C3 122.2(2) . . ?
F1 C4 C3 118.3(2) . . ?
C4 C5 C6 118.7(2) . . ?
C4 C5 H5 120.6 . . ?
C6 C5 H5 120.6 . . ?
C5 C6 C1 121.6(2) . . ?
C5 C6 H6 119.2 . . ?
C1 C6 H6 119.2 . . ?
N1 C7 C8 119.46(18) . . ?
N1 C7 C12 123.57(18) . . ?
C8 C7 C12 116.87(18) . . ?
C9 C8 C7 121.67(19) . . ?
C9 C8 H8 119.2 . . ?
C7 C8 H8 119.2 . . ?
C10 C9 C8 118.7(2) . . ?
C10 C9 H9 120.7 . . ?
C8 C9 H9 120.7 . . ?
F2 C10 C11 118.56(19) . . ?
F2 C10 C9 119.22(19) . . ?
C11 C10 C9 122.2(2) . . ?
C10 C11 C12 118.8(2) . . ?
C10 C11 H11 120.6 . . ?
C12 C11 H11 120.6 . . ?
C11 C12 C7 121.74(19) . . ?
C11 C12 H12 119.1 . . ?
C7 C12 H12 119.1 . . ?
C18 C13 C14 119.34(19) . . ?
C18 C13 P1 121.77(16) . . ?
C14 C13 P1 118.31(15) . . ?
C15 C14 C13 120.3(2) . . ?
C15 C14 H14 119.9 . . ?
C13 C14 H14 119.9 . . ?
C14 C15 C16 119.8(2) . . ?
C14 C15 H15 120.1 . . ?
C16 C15 H15 120.1 . . ?
C17 C16 C15 120.3(2) . . ?
C17 C16 H16 119.9 . . ?
C15 C16 H16 119.9 . . ?
C16 C17 C18 120.1(2) . . ?
C16 C17 H17 120.0 . . ?
C18 C17 H17 120.0 . . ?
C13 C18 C17 120.2(2) . . ?
C13 C18 H18 119.9 . . ?
C17 C18 H18 119.9 . . ?
C20 C19 C24 118.68(19) . . ?
C20 C19 P1 118.30(15) . . ?
C24 C19 P1 123.00(16) . . ?
C21 C20 C19 120.8(2) . . ?
C21 C20 H20 119.6 . . ?
C19 C20 H20 119.6 . . ?
C22 C21 C20 120.0(2) . . ?
C22 C21 H21 120.0 . . ?
C20 C21 H21 120.0 . . ?
C21 C22 C23 120.1(2) . . ?
C21 C22 H22 119.9 . . ?
C23 C22 H22 119.9 . . ?
C22 C23 C24 120.0(2) . . ?
C22 C23 H23 120.0 . . ?
C24 C23 H23 120.0 . . ?
C19 C24 C23 120.5(2) . . ?
C19 C24 H24 119.8 . . ?
C23 C24 H24 119.8 . . ?
C26 C25 C30 118.75(19) . . ?
C26 C25 P1 123.00(15) . . ?
C30 C25 P1 118.22(15) . . ?
C27 C26 C25 120.81(19) . . ?
C27 C26 H26 119.6 . . ?
C25 C26 H26 119.6 . . ?
C28 C27 C26 119.8(2) . . ?
C28 C27 H27 120.1 . . ?
C26 C27 H27 120.1 . . ?
C29 C28 C27 120.2(2) . . ?
C29 C28 H28 119.9 . . ?
C27 C28 H28 119.9 . . ?
C28 C29 C30 120.2(2) . . ?
C28 C29 H29 119.9 . . ?
C30 C29 H29 119.9 . . ?
C29 C30 C25 120.3(2) . . ?
C29 C30 H30 119.9 . . ?
C25 C30 H30 119.9 . . ?
C32 C31 C36 118.20(18) . . ?
C32 C31 P2 118.66(15) . . ?
C36 C31 P2 123.08(15) . . ?
C33 C32 C31 121.11(19) . . ?
C33 C32 H32 119.4 . . ?
C31 C32 H32 119.4 . . ?
C32 C33 C34 120.04(19) . . ?
C32 C33 H33 120.0 . . ?
C34 C33 H33 120.0 . . ?
C33 C34 C35 119.7(2) . . ?
C33 C34 H34 120.1 . . ?
C35 C34 H34 120.1 . . ?
C34 C35 C36 120.2(2) . . ?
C34 C35 H35 119.9 . . ?
C36 C35 H35 119.9 . . ?
C35 C36 C31 120.69(19) . . ?
C35 C36 H36 119.7 . . ?
C31 C36 H36 119.7 . . ?
C38 C37 C42 118.8(2) . . ?
C38 C37 P2 123.40(17) . . ?
C42 C37 P2 117.73(16) . . ?
C37 C38 C39 120.4(2) . . ?
C37 C38 H38 119.8 . . ?
C39 C38 H38 119.8 . . ?
C40 C39 C38 120.6(2) . . ?
C40 C39 H39 119.7 . . ?
C38 C39 H39 119.7 . . ?
C39 C40 C41 119.5(2) . . ?
C39 C40 H40 120.3 . . ?
C41 C40 H40 120.3 . . ?
C40 C41 C42 120.4(2) . . ?
C40 C41 H41 119.8 . . ?
C42 C41 H41 119.8 . . ?
C41 C42 C37 120.3(2) . . ?
C41 C42 H42 119.9 . . ?
C37 C42 H42 119.9 . . ?
C48 C43 C44 119.19(19) . . ?
C48 C43 P2 118.21(15) . . ?
C44 C43 P2 122.55(16) . . ?
C45 C44 C43 119.9(2) . . ?
C45 C44 H44 120.0 . . ?
C43 C44 H44 120.0 . . ?
C46 C45 C44 120.3(2) . . ?
C46 C45 H45 119.9 . . ?
C44 C45 H45 119.9 . . ?
C47 C46 C45 119.7(2) . . ?
C47 C46 H46 120.2 . . ?
C45 C46 H46 120.2 . . ?
C46 C47 C48 120.6(2) . . ?
C46 C47 H47 119.7 . . ?
C48 C47 H47 119.7 . . ?
C47 C48 C43 120.3(2) . . ?
C47 C48 H48 119.8 . . ?
C43 C48 H48 119.8 . . ?

loop_
_geom_bond_atom_site_label_1
_geom_bond_atom_site_label_2
_geom_bond_distance
_geom_bond_site_symmetry_2
_geom_bond_publ_flag
N1 C7 1.381(2) . ?
N1 C1 1.383(2) . ?
N1 Cu1 1.9547(18) . ?
Cu1 P2 2.2200(6) . ?
Cu1 P1 2.2414(6) . ?
P1 C13 1.815(2) . ?
P1 C25 1.817(2) . ?
P1 C19 1.822(2) . ?
C1 C6 1.398(3) . ?
C1 C2 1.403(3) . ?
F1 C4 1.367(2) . ?
P2 C43 1.812(2) . ?
P2 C37 1.819(2) . ?
P2 C31 1.823(2) . ?
C2 C3 1.382(3) . ?
C2 H2 0.9500 . ?
F2 C10 1.369(2) . ?
C3 C4 1.372(3) . ?
C3 H3 0.9500 . ?
C4 C5 1.364(3) . ?
C5 C6 1.390(3) . ?
C5 H5 0.9500 . ?
C6 H6 0.9500 . ?
C7 C8 1.402(3) . ?
C7 C12 1.406(3) . ?
C8 C9 1.388(3) . ?
C8 H8 0.9500 . ?
C9 C10 1.371(3) . ?
C9 H9 0.9500 . ?
C10 C11 1.370(3) . ?
C11 C12 1.382(3) . ?
C11 H11 0.9500 . ?
C12 H12 0.9500 . ?
C13 C18 1.384(3) . ?
C13 C14 1.390(3) . ?
C14 C15 1.384(3) . ?
C14 H14 0.9500 . ?
C15 C16 1.384(3) . ?
C15 H15 0.9500 . ?
C16 C17 1.373(4) . ?
C16 H16 0.9500 . ?
C17 C18 1.387(3) . ?
C17 H17 0.9500 . ?
C18 H18 0.9500 . ?
C19 C20 1.385(3) . ?
C19 C24 1.385(3) . ?
C20 C21 1.383(3) . ?
C20 H20 0.9500 . ?
C21 C22 1.374(3) . ?
C21 H21 0.9500 . ?
C22 C23 1.376(3) . ?
C22 H22 0.9500 . ?
C23 C24 1.390(3) . ?
C23 H23 0.9500 . ?
C24 H24 0.9500 . ?
C25 C26 1.389(3) . ?
C25 C30 1.392(3) . ?
C26 C27 1.386(3) . ?
C26 H26 0.9500 . ?
C27 C28 1.379(3) . ?
C27 H27 0.9500 . ?
C28 C29 1.378(3) . ?
C28 H28 0.9500 . ?
C29 C30 1.389(3) . ?
C29 H29 0.9500 . ?
C30 H30 0.9500 . ?
C31 C32 1.393(3) . ?
C31 C36 1.397(3) . ?
C32 C33 1.383(3) . ?
C32 H32 0.9500 . ?
C33 C34 1.384(3) . ?
C33 H33 0.9500 . ?
C34 C35 1.384(3) . ?
C34 H34 0.9500 . ?
C35 C36 1.385(3) . ?
C35 H35 0.9500 . ?
C36 H36 0.9500 . ?
C37 C38 1.378(3) . ?
C37 C42 1.396(3) . ?
C38 C39 1.387(3) . ?
C38 H38 0.9500 . ?
C39 C40 1.373(4) . ?
C39 H39 0.9500 . ?
C40 C41 1.378(4) . ?
C40 H40 0.9500 . ?
C41 C42 1.383(3) . ?
C41 H41 0.9500 . ?
C42 H42 0.9500 . ?
C43 C48 1.382(3) . ?
C43 C44 1.393(3) . ?
C44 C45 1.386(3) . ?
C44 H44 0.9500 . ?
C45 C46 1.381(4) . ?
C45 H45 0.9500 . ?
C46 C47 1.371(3) . ?
C46 H46 0.9500 . ?
C47 C48 1.382(3) . ?
C47 H47 0.9500 . ?
C48 H48 0.9500 . ?
